data_1536879
loop_
_publ_author_name
'Glavinovi\'c, Martin'
'Qi, Feng'
'Katsenis, Athanassios D.'
'Fri\<s\<ci\'c, Tomislav'
'Lumb, Jean-Philip'

_publ_section_title
;
 Redox-promoted associative assembly of metal--organic materials
;
_journal_issue 1
_journal_name_full 'Chem. Sci.'
_journal_page_first 707
_journal_paper_doi 10.1039/C5SC02214B
_journal_volume 7
_journal_year 2016
_chemical_formula_sum 'C47 H56 N2 O4 Zn'
_chemical_formula_weight 778.30
_chemical_name_systematic
;
 ?
;
_space_group_crystal_system monoclinic
_space_group_IT_number 14
_space_group_name_Hall '-P 2ybc'
_space_group_name_H-M_alt 'P 1 21/c 1'
_symmetry_space_group_name_Hall '-P 2ybc'
_symmetry_space_group_name_H-M 'P 1 21/c 1'
_atom_sites_solution_hydrogens geom
_audit_creation_method SHELXL-2014
_audit_update_record
;
2015-10-06 deposited with the CCDC.
2015-10-08 downloaded from the CCDC.
;
_cell_angle_alpha 90
_cell_angle_beta 111.664(4)
_cell_angle_gamma 90
_cell_formula_units_Z 4
_cell_length_a 10.404(3)
_cell_length_b 32.256(8)
_cell_length_c 13.672(3)
_cell_measurement_temperature 100(2)
_cell_volume 4264.1(19)
_computing_structure_refinement 'SHELXL-2014 (Sheldrick, 2014)'
_diffrn_ambient_temperature 100(2)
_diffrn_measured_fraction_theta_full 0.939
_diffrn_measured_fraction_theta_max 0.885
_diffrn_measurement_device_type 'Bruker D8'
_diffrn_radiation_type MoK\a
_diffrn_radiation_wavelength 0.71073
_diffrn_reflns_av_R_equivalents 0.2806
_diffrn_reflns_av_unetI/netI 0.4293
_diffrn_reflns_laue_measured_fraction_full 0.939
_diffrn_reflns_laue_measured_fraction_max 0.885
_diffrn_reflns_limit_h_max 13
_diffrn_reflns_limit_h_min -13
_diffrn_reflns_limit_k_max 42
_diffrn_reflns_limit_k_min -41
_diffrn_reflns_limit_l_max 18
_diffrn_reflns_limit_l_min -18
_diffrn_reflns_number 46660
_diffrn_reflns_point_group_measured_fraction_full 0.939
_diffrn_reflns_point_group_measured_fraction_max 0.885
_diffrn_reflns_theta_full 25.242
_diffrn_reflns_theta_max 28.857
_diffrn_reflns_theta_min 1.723
_exptl_absorpt_coefficient_mu 0.620
_exptl_absorpt_correction_T_max 0.7458
_exptl_absorpt_correction_T_min 0.5648
_exptl_absorpt_correction_type multi-scan
_exptl_absorpt_process_details 'SADABS 2014/4'
_exptl_crystal_colour blue
_exptl_crystal_density_diffrn 1.212
_exptl_crystal_description needle
_exptl_crystal_F_000 1656
_exptl_crystal_size_max 0.100
_exptl_crystal_size_mid 0.030
_exptl_crystal_size_min 0.020
_refine_diff_density_max 0.253
_refine_diff_density_min -0.444
_refine_diff_density_rms 0.056
_refine_ls_extinction_method none
_refine_ls_goodness_of_fit_ref 0.818
_refine_ls_hydrogen_treatment constr
_refine_ls_matrix_type full
_refine_ls_number_parameters 500
_refine_ls_number_reflns 9902
_refine_ls_number_restraints 0
_refine_ls_restrained_S_all 0.818
_refine_ls_R_factor_all 0.2885
_refine_ls_R_factor_gt 0.0812
_refine_ls_shift/su_max 0.001
_refine_ls_shift/su_mean 0.000
_refine_ls_structure_factor_coef Fsqd
_refine_ls_weighting_details 'w=1/[\s^2^(Fo^2^)] where P=(Fo^2^+2Fc^2^)/3'
_refine_ls_weighting_scheme calc
_refine_ls_wR_factor_gt 0.1753
_refine_ls_wR_factor_ref 0.2965
_reflns_Friedel_coverage 0.000
_reflns_number_gt 2973
_reflns_number_total 9902
_reflns_threshold_expression 'I > 2\s(I)'
_cod_data_source_file c5sc02214b2.cif
_cod_data_source_block 7
_cod_depositor_comments 'Adding full bibliography for 1536875--1536882.cif.'
_cod_original_cell_volume 4263.8(18)
_cod_database_code 1536879
_shelx_space_group_comment
;
The symmetry employed for this shelxl refinement is uniquely defined
by the following loop, which should always be used as a source of
symmetry information in preference to the above space-group names.
They are only intended as comments.
;
_shelx_estimated_absorpt_t_min 0.941
_shelx_estimated_absorpt_t_max 0.988
_shelxl_version_number 2014-3

loop_
_space_group_symop_operation_xyz
'x, y, z'
'-x, y+1/2, -z+1/2'
'-x, -y, -z'
'x, -y-1/2, z-1/2'

loop_
_atom_site_label
_atom_site_type_symbol
_atom_site_fract_x
_atom_site_fract_y
_atom_site_fract_z
_atom_site_U_iso_or_equiv
_atom_site_adp_type
_atom_site_occupancy
_atom_site_site_symmetry_order
_atom_site_calc_flag
_atom_site_refinement_flags_posn
_atom_site_refinement_flags_adp
_atom_site_disorder_assembly
_atom_site_disorder_group
Zn1 Zn 0.30227(9) 0.33961(2) 0.87945(7) 0.0438(3) Uani 1 1 d . . A 1
O1 O 0.4906(5) 0.34236(15) 0.8604(4) 0.0528(13) Uani 1 1 d . . A 1
O2 O 0.2571(5) 0.38350(14) 0.7578(4) 0.0496(12) Uani 1 1 d . . A 1
O3 O 0.1167(5) 0.34700(15) 0.9025(4) 0.0508(12) Uani 1 1 d . . A 1
O4 O 0.3652(4) 0.37923(14) 1.0086(4) 0.0495(12) Uani 1 1 d . . A 1
N1 N 0.3644(6) 0.2830(2) 0.9711(5) 0.0554(16) Uani 1 1 d . . A 1
N2 N 0.2210(6) 0.29020(18) 0.7650(5) 0.0520(15) Uani 1 1 d . . A 1
C1 C 0.4890(7) 0.3665(2) 0.7872(5) 0.0385(15) Uani 1 1 d . . A 1
C2 C 0.3610(7) 0.38905(19) 0.7302(5) 0.0411(16) Uani 1 1 d . . A 1
C3 C 0.3585(7) 0.4162(2) 0.6455(5) 0.0428(16) Uani 1 1 d . . A 1
C4 C 0.4744(7) 0.4194(2) 0.6225(5) 0.0442(17) Uani 1 1 d . . A 1
H4 H 0.4726 0.4379 0.5679 0.053 Uiso 1 1 calc R U A 1
C5 C 0.5991(7) 0.3967(2) 0.6755(5) 0.0454(17) Uani 1 1 d . . A 1
C6 C 0.6047(7) 0.3712(2) 0.7564(5) 0.0425(16) Uani 1 1 d . . A 1
H6 H 0.6873 0.3563 0.7928 0.051 Uiso 1 1 calc R U A 1
C7 C 0.2253(7) 0.4408(2) 0.5852(6) 0.0547(19) Uani 1 1 d . . A 1
C8 C 0.1872(9) 0.4686(3) 0.6596(7) 0.073(3) Uani 1 1 d . . A 1
H8A H 0.1730 0.4516 0.7142 0.110 Uiso 1 1 calc R U A 1
H8B H 0.1019 0.4836 0.6203 0.110 Uiso 1 1 calc R U A 1
H8C H 0.2621 0.4884 0.6924 0.110 Uiso 1 1 calc R U A 1
C9 C 0.1040(8) 0.4102(3) 0.5321(7) 0.073(2) Uani 1 1 d . . A 1
H9A H 0.1297 0.3910 0.4868 0.109 Uiso 1 1 calc R U A 1
H9B H 0.0214 0.4258 0.4897 0.109 Uiso 1 1 calc R U A 1
H9C H 0.0846 0.3945 0.5865 0.109 Uiso 1 1 calc R U A 1
C10 C 0.2405(9) 0.4671(3) 0.4982(7) 0.084(3) Uani 1 1 d . . A 1
H10A H 0.3201 0.4856 0.5279 0.126 Uiso 1 1 calc R U A 1
H10B H 0.1564 0.4836 0.4650 0.126 Uiso 1 1 calc R U A 1
H10C H 0.2548 0.4490 0.4455 0.126 Uiso 1 1 calc R U A 1
C11 C 0.7252(7) 0.4014(2) 0.6420(6) 0.0512(19) Uani 1 1 d . . A 1
C15 C 0.1269(7) 0.3742(2) 0.9737(6) 0.0466(17) Uani 1 1 d . . A 1
C16 C 0.2651(7) 0.3918(2) 1.0324(5) 0.0418(16) Uani 1 1 d . . A 1
C17 C 0.2785(7) 0.4221(2) 1.1133(5) 0.0431(17) Uani 1 1 d . . A 1
C18 C 0.1625(7) 0.4321(2) 1.1315(6) 0.0521(19) Uani 1 1 d . . A 1
H18 H 0.1715 0.4516 1.1856 0.063 Uiso 1 1 calc R U A 1
C19 C 0.0291(7) 0.4157(2) 1.0762(6) 0.0525(19) Uani 1 1 d . . A 1
C20 C 0.0136(7) 0.3866(2) 0.9992(5) 0.0460(17) Uani 1 1 d . . A 1
H20 H -0.0749 0.3748 0.9627 0.055 Uiso 1 1 calc R U A 1
C21 C 0.4225(8) 0.4415(3) 1.1736(6) 0.061(2) Uani 1 1 d . . A 1
C22 C 0.4683(9) 0.4655(3) 1.0951(7) 0.074(2) Uani 1 1 d . . A 1
H22A H 0.4024 0.4879 1.0636 0.111 Uiso 1 1 calc R U A 1
H22B H 0.4713 0.4467 1.0398 0.111 Uiso 1 1 calc R U A 1
H22C H 0.5605 0.4773 1.1320 0.111 Uiso 1 1 calc R U A 1
C23 C 0.5262(8) 0.4074(3) 1.2262(6) 0.071(2) Uani 1 1 d . . A 1
H23A H 0.5376 0.3894 1.1723 0.106 Uiso 1 1 calc R U A 1
H23B H 0.4923 0.3910 1.2721 0.106 Uiso 1 1 calc R U A 1
H23C H 0.6154 0.4199 1.2683 0.106 Uiso 1 1 calc R U A 1
C24 C 0.4155(9) 0.4716(3) 1.2585(8) 0.102(4) Uani 1 1 d . . A 1
H24A H 0.5078 0.4828 1.2973 0.152 Uiso 1 1 calc R U A 1
H24B H 0.3824 0.4568 1.3073 0.152 Uiso 1 1 calc R U A 1
H24C H 0.3518 0.4943 1.2252 0.152 Uiso 1 1 calc R U A 1
C25 C -0.0928(8) 0.4306(3) 1.1030(7) 0.068(2) Uani 1 1 d . . A 1
C29 C 0.4341(9) 0.2794(3) 1.0726(7) 0.078(3) Uani 1 1 d . . A 1
H29 H 0.4611 0.3041 1.1128 0.094 Uiso 1 1 calc R U A 1
C30 C 0.4721(12) 0.2408(5) 1.1264(9) 0.104(4) Uani 1 1 d . . A 1
H30 H 0.5221 0.2394 1.2001 0.124 Uiso 1 1 calc R U A 1
C31 C 0.4321(13) 0.2058(4) 1.0654(13) 0.113(5) Uani 1 1 d . . A 1
H31 H 0.4560 0.1794 1.0982 0.135 Uiso 1 1 calc R U A 1
C32 C 0.3567(10) 0.2075(3) 0.9557(10) 0.082(3) Uani 1 1 d . . A 1
C33 C 0.3270(8) 0.2474(3) 0.9140(8) 0.062(2) Uani 1 1 d . . A 1
C34 C 0.2512(8) 0.2515(2) 0.8033(7) 0.060(2) Uani 1 1 d . . A 1
C35 C 0.2092(10) 0.2160(3) 0.7352(10) 0.080(3) Uani 1 1 d . . A 1
C36 C 0.1392(12) 0.2233(4) 0.6288(10) 0.098(3) Uani 1 1 d . . A 1
H36 H 0.1121 0.2005 0.5815 0.118 Uiso 1 1 calc R U A 1
C37 C 0.1098(11) 0.2611(4) 0.5926(9) 0.095(3) Uani 1 1 d . . A 1
H37 H 0.0601 0.2657 0.5197 0.114 Uiso 1 1 calc R U A 1
C38 C 0.1519(9) 0.2943(3) 0.6615(7) 0.067(2) Uani 1 1 d . . A 1
H38 H 0.1303 0.3215 0.6336 0.080 Uiso 1 1 calc R U A 1
C39 C 0.3148(13) 0.1723(3) 0.8875(13) 0.101(4) Uani 1 1 d . . A 1
H39 H 0.3365 0.1452 0.9162 0.121 Uiso 1 1 calc R U A 1
C40 C 0.2448(14) 0.1769(4) 0.7830(14) 0.111(4) Uani 1 1 d . . A 1
H40 H 0.2187 0.1528 0.7402 0.133 Uiso 1 1 calc R U A 1
C41 C 0.2759(19) 0.7337(8) 0.0254(15) 0.241(13) Uani 1 1 d . . B 1
H41A H 0.2823 0.7035 0.0330 0.362 Uiso 1 1 calc R U B 1
H41B H 0.3676 0.7452 0.0372 0.362 Uiso 1 1 calc R U B 1
H41C H 0.2124 0.7408 -0.0458 0.362 Uiso 1 1 calc R U B 1
C42 C 0.2310(14) 0.7487(8) 0.0920(11) 0.156(8) Uani 1 1 d . . B 1
C43 C 0.1568(12) 0.7303(4) 0.1415(10) 0.096(3) Uani 1 1 d . . B 1
H43 H 0.1346 0.7017 0.1311 0.115 Uiso 1 1 calc R U B 1
C44 C 0.1145(14) 0.7530(6) 0.2062(14) 0.130(5) Uani 1 1 d . . B 1
H44 H 0.0578 0.7398 0.2377 0.156 Uiso 1 1 calc R U B 1
C45 C 0.146(3) 0.7925(9) 0.229(2) 0.235(11) Uani 1 1 d . . B 1
H45 H 0.1185 0.8074 0.2783 0.283 Uiso 1 1 calc R U B 1
C46 C 0.216(3) 0.8088(10) 0.180(3) 0.262(19) Uani 1 1 d . . B 1
H46 H 0.2321 0.8376 0.1939 0.315 Uiso 1 1 calc R U B 1
C47 C 0.269(3) 0.7947(10) 0.115(2) 0.202(13) Uani 1 1 d . . B 1
H47 H 0.3241 0.8103 0.0861 0.243 Uiso 1 1 calc R U B 1
C26 C -0.0592(11) 0.4233(4) 1.2206(8) 0.110(4) Uani 1 1 d . . . .
H26A H -0.0412 0.3938 1.2365 0.166 Uiso 1 1 calc R U A 1
H26B H -0.1377 0.4321 1.2389 0.166 Uiso 1 1 calc R U A 1
H26C H 0.0229 0.4394 1.2617 0.166 Uiso 1 1 calc R U A 1
C27 C -0.2261(9) 0.4100(5) 1.0397(10) 0.136(6) Uani 1 1 d . . . .
H27A H -0.2183 0.3801 1.0535 0.204 Uiso 1 1 calc R U A 1
H27B H -0.2471 0.4150 0.9647 0.204 Uiso 1 1 calc R U A 1
H27C H -0.3006 0.4214 1.0594 0.204 Uiso 1 1 calc R U A 1
C28 C -0.1077(11) 0.4776(3) 1.0872(10) 0.111(4) Uani 1 1 d . . . .
H28A H -0.1852 0.4874 1.1054 0.166 Uiso 1 1 calc R U A 1
H28B H -0.1250 0.4843 1.0135 0.166 Uiso 1 1 calc R U A 1
H28C H -0.0223 0.4912 1.1327 0.166 Uiso 1 1 calc R U A 1
C12 C 0.6777(10) 0.4057(4) 0.5224(7) 0.099(4) Uani 1 1 d . . . .
H12A H 0.6274 0.4319 0.5003 0.149 Uiso 1 1 calc R U A 1
H12B H 0.6167 0.3825 0.4886 0.149 Uiso 1 1 calc R U A 1
H12C H 0.7584 0.4055 0.5018 0.149 Uiso 1 1 calc R U A 1
C13 C 0.8199(9) 0.3645(3) 0.6741(9) 0.101(4) Uani 1 1 d . . . .
H13A H 0.8938 0.3674 0.6462 0.152 Uiso 1 1 calc R U A 1
H13B H 0.7671 0.3392 0.6459 0.152 Uiso 1 1 calc R U A 1
H13C H 0.8605 0.3628 0.7510 0.152 Uiso 1 1 calc R U A 1
C14 C 0.8039(11) 0.4393(3) 0.6932(9) 0.107(4) Uani 1 1 d . . . .
H14A H 0.8423 0.4355 0.7697 0.160 Uiso 1 1 calc R U A 1
H14B H 0.7417 0.4633 0.6757 0.160 Uiso 1 1 calc R U A 1
H14C H 0.8794 0.4441 0.6679 0.160 Uiso 1 1 calc R U A 1

loop_
_atom_site_aniso_label
_atom_site_aniso_U_11
_atom_site_aniso_U_22
_atom_site_aniso_U_33
_atom_site_aniso_U_23
_atom_site_aniso_U_13
_atom_site_aniso_U_12
Zn1 0.0451(5) 0.0494(5) 0.0378(5) 0.0003(4) 0.0163(4) 0.0028(4)
O1 0.053(3) 0.064(3) 0.043(3) 0.010(3) 0.020(3) 0.008(2)
O2 0.038(3) 0.059(3) 0.054(3) 0.003(2) 0.020(2) 0.001(2)
O3 0.048(3) 0.059(3) 0.046(3) -0.014(2) 0.019(3) -0.007(2)
O4 0.031(3) 0.064(3) 0.055(3) -0.014(2) 0.018(2) 0.000(2)
N1 0.046(4) 0.075(5) 0.047(4) 0.014(3) 0.020(3) 0.012(3)
N2 0.052(4) 0.050(4) 0.056(4) -0.005(3) 0.022(3) 0.001(3)
C1 0.039(4) 0.039(4) 0.033(4) -0.003(3) 0.008(3) -0.002(3)
C2 0.039(4) 0.034(4) 0.045(4) -0.004(3) 0.010(3) -0.001(3)
C3 0.036(4) 0.041(4) 0.043(4) 0.003(3) 0.006(3) -0.001(3)
C4 0.037(4) 0.042(4) 0.045(4) 0.008(3) 0.005(3) 0.000(3)
C5 0.041(4) 0.048(4) 0.044(4) -0.010(3) 0.011(3) -0.011(3)
C6 0.033(4) 0.052(4) 0.039(4) 0.005(3) 0.010(3) 0.011(3)
C7 0.045(4) 0.058(5) 0.057(5) 0.015(4) 0.015(4) 0.007(4)
C8 0.065(5) 0.064(5) 0.095(7) 0.013(5) 0.034(5) 0.020(4)
C9 0.038(4) 0.098(7) 0.068(6) 0.012(5) 0.002(4) 0.002(4)
C10 0.054(5) 0.102(7) 0.085(7) 0.048(6) 0.013(5) 0.014(5)
C11 0.038(4) 0.063(5) 0.057(5) 0.008(4) 0.023(4) 0.003(3)
C15 0.047(4) 0.052(4) 0.044(4) 0.007(4) 0.022(4) 0.005(3)
C16 0.035(4) 0.051(4) 0.043(4) 0.008(3) 0.018(3) 0.008(3)
C17 0.035(4) 0.049(4) 0.042(4) -0.003(3) 0.011(3) 0.002(3)
C18 0.046(4) 0.070(5) 0.044(4) -0.009(4) 0.021(4) 0.006(4)
C19 0.040(4) 0.074(5) 0.049(5) 0.000(4) 0.023(4) 0.008(4)
C20 0.032(4) 0.067(5) 0.039(4) -0.002(3) 0.013(3) 0.003(3)
C21 0.046(4) 0.071(5) 0.063(5) -0.024(4) 0.018(4) -0.004(4)
C22 0.057(5) 0.076(6) 0.093(7) 0.009(5) 0.033(5) -0.016(4)
C23 0.042(5) 0.109(7) 0.050(5) -0.007(5) 0.005(4) -0.004(4)
C24 0.060(6) 0.133(9) 0.110(8) -0.074(7) 0.029(6) -0.025(6)
C25 0.045(5) 0.099(7) 0.065(6) -0.005(5) 0.028(4) 0.005(4)
C29 0.066(6) 0.108(7) 0.064(6) 0.025(6) 0.027(5) 0.012(5)
C30 0.085(8) 0.153(11) 0.081(8) 0.058(8) 0.040(7) 0.038(8)
C31 0.088(9) 0.108(10) 0.159(14) 0.079(10) 0.065(10) 0.042(7)
C32 0.075(6) 0.070(7) 0.114(9) 0.028(6) 0.048(7) 0.023(5)
C33 0.051(5) 0.049(5) 0.095(7) 0.016(4) 0.036(5) 0.012(4)
C34 0.047(5) 0.052(5) 0.089(6) -0.004(5) 0.034(5) 0.003(4)
C35 0.072(6) 0.039(5) 0.143(10) -0.014(6) 0.057(7) -0.007(4)
C36 0.087(8) 0.096(9) 0.099(9) -0.036(7) 0.020(7) -0.007(7)
C37 0.076(7) 0.127(10) 0.071(7) -0.040(7) 0.014(6) -0.008(7)
C38 0.069(6) 0.076(6) 0.051(5) -0.015(4) 0.016(5) -0.015(4)
C39 0.103(9) 0.042(5) 0.179(14) 0.003(8) 0.077(10) 0.005(6)
C40 0.095(9) 0.081(8) 0.171(14) -0.021(9) 0.066(10) -0.004(7)
C41 0.160(17) 0.40(4) 0.187(19) 0.14(2) 0.096(17) 0.17(2)
C42 0.069(8) 0.32(3) 0.086(9) 0.055(13) 0.037(8) 0.043(12)
C43 0.070(7) 0.117(9) 0.088(8) 0.027(7) 0.014(7) 0.013(6)
C44 0.081(9) 0.134(13) 0.150(14) 0.032(11) 0.015(10) 0.002(9)
C45 0.24(3) 0.19(3) 0.26(3) -0.03(2) 0.07(2) -0.03(2)
C46 0.22(3) 0.23(3) 0.32(5) 0.08(3) 0.08(3) -0.10(2)
C47 0.164(19) 0.22(3) 0.24(3) 0.09(2) 0.099(18) -0.046(18)
C26 0.080(7) 0.189(12) 0.085(8) -0.015(8) 0.057(7) 0.006(7)
C27 0.040(5) 0.245(15) 0.129(10) -0.089(10) 0.038(6) -0.013(7)
C28 0.084(7) 0.126(10) 0.141(10) 0.002(8) 0.063(8) 0.043(7)
C12 0.063(6) 0.186(11) 0.059(6) 0.026(7) 0.035(5) 0.018(6)
C13 0.067(6) 0.134(9) 0.130(9) 0.064(8) 0.069(7) 0.052(6)
C14 0.092(8) 0.132(9) 0.130(10) -0.037(8) 0.080(8) -0.052(7)

loop_
_atom_type_symbol
_atom_type_description
_atom_type_scat_dispersion_real
_atom_type_scat_dispersion_imag
_atom_type_scat_source
C C 0.0033 0.0016 'International Tables Vol C Tables 4.2.6.8 and 6.1.1.4'
N N 0.0061 0.0033 'International Tables Vol C Tables 4.2.6.8 and 6.1.1.4'
Zn Zn 0.2839 1.4301 'International Tables Vol C Tables 4.2.6.8 and 6.1.1.4'
O O 0.0106 0.0060 'International Tables Vol C Tables 4.2.6.8 and 6.1.1.4'
H H 0.0000 0.0000 'International Tables Vol C Tables 4.2.6.8 and 6.1.1.4'

loop_
_geom_angle_atom_site_label_1
_geom_angle_atom_site_label_2
_geom_angle_atom_site_label_3
_geom_angle
O1 Zn1 O4 93.70(18)
O1 Zn1 O3 170.86(18)
O4 Zn1 O3 79.62(18)
O1 Zn1 O2 79.48(18)
O4 Zn1 O2 99.58(19)
O3 Zn1 O2 95.39(18)
O1 Zn1 N2 94.3(2)
O4 Zn1 N2 168.1(2)
O3 Zn1 N2 93.3(2)
O2 Zn1 N2 90.6(2)
O1 Zn1 N1 90.8(2)
O4 Zn1 N1 95.4(2)
O3 Zn1 N1 95.9(2)
O2 Zn1 N1 162.6(2)
N2 Zn1 N1 75.7(3)
C1 O1 Zn1 112.9(4)
C2 O2 Zn1 111.2(4)
C15 O3 Zn1 111.8(4)
C16 O4 Zn1 112.6(4)
C29 N1 C33 117.6(8)
C29 N1 Zn1 127.9(7)
C33 N1 Zn1 114.6(5)
C38 N2 C34 117.5(7)
C38 N2 Zn1 127.2(5)
C34 N2 Zn1 115.2(5)
O1 C1 C6 122.4(6)
O1 C1 C2 118.1(6)
C6 C1 C2 119.5(6)
O2 C2 C3 123.6(6)
O2 C2 C1 118.3(6)
C3 C2 C1 118.1(6)
C4 C3 C2 118.5(6)
C4 C3 C7 122.4(6)
C2 C3 C7 119.1(6)
C3 C4 C5 124.0(6)
C3 C4 H4 118.0
C5 C4 H4 118.0
C6 C5 C4 118.6(6)
C6 C5 C11 120.8(6)
C4 C5 C11 120.5(6)
C5 C6 C1 121.1(6)
C5 C6 H6 119.4
C1 C6 H6 119.4
C8 C7 C10 109.0(7)
C8 C7 C3 110.6(7)
C10 C7 C3 111.9(6)
C8 C7 C9 108.7(7)
C10 C7 C9 106.9(7)
C3 C7 C9 109.6(6)
C7 C8 H8A 109.5
C7 C8 H8B 109.5
H8A C8 H8B 109.5
C7 C8 H8C 109.5
H8A C8 H8C 109.5
H8B C8 H8C 109.5
C7 C9 H9A 109.5
C7 C9 H9B 109.5
H9A C9 H9B 109.5
C7 C9 H9C 109.5
H9A C9 H9C 109.5
H9B C9 H9C 109.5
C7 C10 H10A 109.5
C7 C10 H10B 109.5
H10A C10 H10B 109.5
C7 C10 H10C 109.5
H10A C10 H10C 109.5
H10B C10 H10C 109.5
C14 C11 C13 109.0(9)
C14 C11 C12 109.4(8)
C13 C11 C12 107.6(8)
C14 C11 C5 108.6(6)
C13 C11 C5 111.7(6)
C12 C11 C5 110.5(6)
O3 C15 C20 122.7(7)
O3 C15 C16 117.8(6)
C20 C15 C16 119.5(7)
O4 C16 C17 123.9(6)
O4 C16 C15 117.6(6)
C17 C16 C15 118.4(6)
C18 C17 C16 117.3(6)
C18 C17 C21 123.9(6)
C16 C17 C21 118.7(6)
C17 C18 C19 125.2(7)
C17 C18 H18 117.4
C19 C18 H18 117.4
C20 C19 C18 118.6(6)
C20 C19 C25 121.9(7)
C18 C19 C25 119.5(7)
C19 C20 C15 120.9(7)
C19 C20 H20 119.6
C15 C20 H20 119.6
C23 C21 C22 110.3(7)
C23 C21 C24 108.8(7)
C22 C21 C24 108.8(7)
C23 C21 C17 109.8(7)
C22 C21 C17 108.7(6)
C24 C21 C17 110.5(6)
C21 C22 H22A 109.5
C21 C22 H22B 109.5
H22A C22 H22B 109.5
C21 C22 H22C 109.5
H22A C22 H22C 109.5
H22B C22 H22C 109.5
C21 C23 H23A 109.5
C21 C23 H23B 109.5
H23A C23 H23B 109.5
C21 C23 H23C 109.5
H23A C23 H23C 109.5
H23B C23 H23C 109.5
C21 C24 H24A 109.5
C21 C24 H24B 109.5
H24A C24 H24B 109.5
C21 C24 H24C 109.5
H24A C24 H24C 109.5
H24B C24 H24C 109.5
C27 C25 C19 113.4(7)
C27 C25 C26 110.1(9)
C19 C25 C26 108.4(7)
C27 C25 C28 109.6(9)
C19 C25 C28 109.2(7)
C26 C25 C28 105.8(9)
N1 C29 C30 124.2(11)
N1 C29 H29 117.9
C30 C29 H29 117.9
C31 C30 C29 116.2(11)
C31 C30 H30 121.9
C29 C30 H30 121.9
C30 C31 C32 122.4(10)
C30 C31 H31 118.8
C32 C31 H31 118.8
C33 C32 C31 114.9(11)
C33 C32 C39 119.8(11)
C31 C32 C39 125.2(11)
N1 C33 C32 124.7(9)
N1 C33 C34 117.3(7)
C32 C33 C34 118.0(9)
N2 C34 C33 117.1(8)
N2 C34 C35 121.0(9)
C33 C34 C35 121.9(9)
C36 C35 C40 125.8(12)
C36 C35 C34 117.5(9)
C40 C35 C34 116.7(12)
C37 C36 C35 120.8(11)
C37 C36 H36 119.6
C35 C36 H36 119.6
C36 C37 C38 119.5(11)
C36 C37 H37 120.3
C38 C37 H37 120.3
N2 C38 C37 123.7(9)
N2 C38 H38 118.2
C37 C38 H38 118.2
C40 C39 C32 121.2(11)
C40 C39 H39 119.4
C32 C39 H39 119.4
C39 C40 C35 122.4(12)
C39 C40 H40 118.8
C35 C40 H40 118.8
C42 C41 H41A 109.5
C42 C41 H41B 109.5
H41A C41 H41B 109.5
C42 C41 H41C 109.5
H41A C41 H41C 109.5
H41B C41 H41C 109.5
C41 C42 C43 129(3)
C41 C42 C47 112(2)
C43 C42 C47 118.5(17)
C44 C43 C42 118.8(17)
C44 C43 H43 120.6
C42 C43 H43 120.6
C45 C44 C43 125(2)
C45 C44 H44 117.6
C43 C44 H44 117.6
C46 C45 C44 114(3)
C46 C45 H45 122.9
C44 C45 H45 122.9
C45 C46 C47 134(4)
C45 C46 H46 113.1
C47 C46 H46 113.1
C46 C47 C42 110(2)
C46 C47 H47 125.2
C42 C47 H47 125.2
C25 C26 H26A 109.5
C25 C26 H26B 109.5
H26A C26 H26B 109.5
C25 C26 H26C 109.5
H26A C26 H26C 109.5
H26B C26 H26C 109.5
C25 C27 H27A 109.5
C25 C27 H27B 109.5
H27A C27 H27B 109.5
C25 C27 H27C 109.5
H27A C27 H27C 109.5
H27B C27 H27C 109.5
C25 C28 H28A 109.5
C25 C28 H28B 109.5
H28A C28 H28B 109.5
C25 C28 H28C 109.5
H28A C28 H28C 109.5
H28B C28 H28C 109.5
C11 C12 H12A 109.5
C11 C12 H12B 109.5
H12A C12 H12B 109.5
C11 C12 H12C 109.5
H12A C12 H12C 109.5
H12B C12 H12C 109.5
C11 C13 H13A 109.5
C11 C13 H13B 109.5
H13A C13 H13B 109.5
C11 C13 H13C 109.5
H13A C13 H13C 109.5
H13B C13 H13C 109.5
C11 C14 H14A 109.5
C11 C14 H14B 109.5
H14A C14 H14B 109.5
C11 C14 H14C 109.5
H14A C14 H14C 109.5
H14B C14 H14C 109.5

loop_
_geom_bond_atom_site_label_1
_geom_bond_atom_site_label_2
_geom_bond_distance
Zn1 O1 2.071(5)
Zn1 O4 2.079(5)
Zn1 O3 2.082(5)
Zn1 O2 2.101(5)
Zn1 N2 2.174(6)
Zn1 N1 2.174(6)
O1 C1 1.265(7)
O2 C2 1.282(8)
O3 C15 1.285(8)
O4 C16 1.267(7)
N1 C29 1.312(10)
N1 C33 1.361(10)
N2 C38 1.335(10)
N2 C34 1.344(9)
C1 C6 1.422(9)
C1 C2 1.464(9)
C2 C3 1.444(9)
C3 C4 1.357(9)
C3 C7 1.545(10)
C4 C5 1.433(9)
C4 H4 0.9500
C5 C6 1.362(9)
C5 C11 1.549(9)
C6 H6 0.9500
C7 C8 1.512(11)
C7 C10 1.515(10)
C7 C9 1.556(11)
C8 H8A 0.9800
C8 H8B 0.9800
C8 H8C 0.9800
C9 H9A 0.9800
C9 H9B 0.9800
C9 H9C 0.9800
C10 H10A 0.9800
C10 H10B 0.9800
C10 H10C 0.9800
C11 C14 1.494(12)
C11 C13 1.504(11)
C11 C12 1.529(11)
C15 C20 1.406(9)
C15 C16 1.477(10)
C16 C17 1.444(9)
C17 C18 1.357(9)
C17 C21 1.550(10)
C18 C19 1.415(10)
C18 H18 0.9500
C19 C20 1.373(10)
C19 C25 1.524(10)
C20 H20 0.9500
C21 C23 1.522(11)
C21 C22 1.534(11)
C21 C24 1.536(11)
C22 H22A 0.9800
C22 H22B 0.9800
C22 H22C 0.9800
C23 H23A 0.9800
C23 H23B 0.9800
C23 H23C 0.9800
C24 H24A 0.9800
C24 H24B 0.9800
C24 H24C 0.9800
C25 C27 1.493(12)
C25 C26 1.533(12)
C25 C28 1.531(13)
C29 C30 1.425(14)
C29 H29 0.9500
C30 C31 1.375(16)
C30 H30 0.9500
C31 C32 1.414(16)
C31 H31 0.9500
C32 C33 1.397(12)
C32 C39 1.431(15)
C33 C34 1.431(13)
C34 C35 1.438(12)
C35 C36 1.385(14)
C35 C40 1.406(16)
C36 C37 1.309(15)
C36 H36 0.9500
C37 C38 1.386(12)
C37 H37 0.9500
C38 H38 0.9500
C39 C40 1.351(16)
C39 H39 0.9500
C40 H40 0.9500
C41 C42 1.26(2)
C41 H41A 0.9800
C41 H41B 0.9800
C41 H41C 0.9800
C42 C43 1.339(19)
C42 C47 1.54(3)
C43 C44 1.342(18)
C43 H43 0.9500
C44 C45 1.32(2)
C44 H44 0.9500
C45 C46 1.27(3)
C45 H45 0.9500
C46 C47 1.29(4)
C46 H46 0.9500
C47 H47 0.9500
C26 H26A 0.9800
C26 H26B 0.9800
C26 H26C 0.9800
C27 H27A 0.9800
C27 H27B 0.9800
C27 H27C 0.9800
C28 H28A 0.9800
C28 H28B 0.9800
C28 H28C 0.9800
C12 H12A 0.9800
C12 H12B 0.9800
C12 H12C 0.9800
C13 H13A 0.9800
C13 H13B 0.9800
C13 H13C 0.9800
C14 H14A 0.9800
C14 H14B 0.9800
C14 H14C 0.9800

loop_
_geom_hbond_atom_site_label_D
_geom_hbond_atom_site_label_H
_geom_hbond_atom_site_label_A
_geom_hbond_distance_DH
_geom_hbond_distance_HA
_geom_hbond_distance_DA
_geom_hbond_angle_DHA
C38 H38 O2 0.95 2.64 3.185(10) 116.9
C38 H38 O2 0.95 2.64 3.185(10) 116.9

loop_
_geom_torsion_atom_site_label_1
_geom_torsion_atom_site_label_2
_geom_torsion_atom_site_label_3
_geom_torsion_atom_site_label_4
_geom_torsion
Zn1_a O1_a C1_a C6_a -176.1(5)
Zn1 O1 C1 C2 1.4(7)
Zn1 O2 C2 C3 177.4(5)
Zn1 O2 C2 C1 -2.3(7)
O1 C1 C2 O2 0.7(9)
C6 C1 C2 O2 178.3(6)
O1 C1 C2 C3 -179.1(6)
C6 C1 C2 C3 -1.5(9)
O2 C2 C3 C4 -179.5(6)
C1 C2 C3 C4 0.3(9)
O2 C2 C3 C7 1.2(10)
C1 C2 C3 C7 -179.0(6)
C2 C3 C4 C5 1.6(10)
C7 C3 C4 C5 -179.1(7)
C3 C4 C5 C6 -2.3(10)
C3 C4 C5 C11 178.3(7)
C4 C5 C6 C1 0.9(10)
C11 C5 C6 C1 -179.6(6)
O1 C1 C6 C5 178.4(6)
C2 C1 C6 C5 0.9(10)
C4 C3 C7 C8 -120.1(8)
C2 C3 C7 C8 59.1(9)
C4 C3 C7 C10 1.6(11)
C2 C3 C7 C10 -179.1(6)
C4 C3 C7 C9 120.0(8)
C2 C3 C7 C9 -60.7(9)
C6 C5 C11 C14 -96.9(9)
C4 C5 C11 C14 82.5(9)
C6 C5 C11 C13 23.3(10)
C4 C5 C11 C13 -157.3(8)
C6 C5 C11 C12 143.1(8)
C4 C5 C11 C12 -37.5(9)
Zn1 O3 C15 C20 175.9(5)
Zn1 O3 C15 C16 -5.8(7)
Zn1 O4 C16 C17 -174.8(5)
Zn1 O4 C16 C15 5.3(7)
O3 C15 C16 O4 0.4(9)
C20 C15 C16 O4 178.7(6)
O3 C15 C16 C17 -179.5(6)
C20 C15 C16 C17 -1.2(10)
O4 C16 C17 C18 -178.9(7)
C15 C16 C17 C18 1.1(10)
O4 C16 C17 C21 1.4(11)
C15 C16 C17 C21 -178.7(6)
C16 C17 C18 C19 -1.2(12)
C21 C17 C18 C19 178.5(7)
C17 C18 C19 C20 1.5(12)
C17 C18 C19 C25 -178.3(7)
C18 C19 C20 C15 -1.6(11)
C25 C19 C20 C15 178.2(7)
O3 C15 C20 C19 179.7(7)
C16 C15 C20 C19 1.5(10)
C18 C17 C21 C23 122.4(8)
C16 C17 C21 C23 -57.9(9)
C18 C17 C21 C22 -116.9(8)
C16 C17 C21 C22 62.8(9)
C18 C17 C21 C24 2.4(11)
C16 C17 C21 C24 -177.8(7)
C20 C19 C25 C27 1.3(13)
C18 C19 C25 C27 -178.9(9)
C20 C19 C25 C26 123.9(9)
C18 C19 C25 C26 -56.3(10)
C20 C19 C25 C28 -121.3(9)
C18 C19 C25 C28 58.5(10)
C33 N1 C29 C30 -0.5(12)
Zn1 N1 C29 C30 -179.2(7)
N1 C29 C30 C31 0.5(15)
C29 C30 C31 C32 -0.5(16)
C30 C31 C32 C33 0.5(15)
C30 C31 C32 C39 178.5(10)
C29 N1 C33 C32 0.5(11)
Zn1 N1 C33 C32 179.4(6)
C29 N1 C33 C34 -179.8(7)
Zn1 N1 C33 C34 -0.9(8)
C31 C32 C33 N1 -0.5(12)
C39 C32 C33 N1 -178.6(8)
C31 C32 C33 C34 179.8(8)
C39 C32 C33 C34 1.7(12)
C38 N2 C34 C33 179.2(7)
Zn1 N2 C34 C33 2.5(8)
C38 N2 C34 C35 -0.5(10)
Zn1 N2 C34 C35 -177.2(5)
N1 C33 C34 N2 -1.1(10)
C32 C33 C34 N2 178.7(6)
N1 C33 C34 C35 178.6(6)
C32 C33 C34 C35 -1.7(11)
N2 C34 C35 C36 1.2(12)
C33 C34 C35 C36 -178.5(8)
N2 C34 C35 C40 -179.6(8)
C33 C34 C35 C40 0.8(12)
C40 C35 C36 C37 179.2(10)
C34 C35 C36 C37 -1.6(15)
C35 C36 C37 C38 1.3(17)
C34 N2 C38 C37 0.2(12)
Zn1 N2 C38 C37 176.4(7)
C36 C37 C38 N2 -0.6(16)
C33 C32 C39 C40 -0.9(16)
C31 C32 C39 C40 -178.9(11)
C32 C39 C40 C35 0.0(19)
C36 C35 C40 C39 179.2(11)
C34 C35 C40 C39 0.1(16)
C41 C42 C43 C44 -176.9(15)
C47 C42 C43 C44 3(2)
C42 C43 C44 C45 -3(2)
C43 C44 C45 C46 4(4)
C44 C45 C46 C47 -4(6)
C45 C46 C47 C42 3(6)
C41 C42 C47 C46 177(2)
C43 C42 C47 C46 -2(3)
